data_4114717
loop_
_publ_author_name
'Steven R. Angle'
'Nahla A. El-Said'

_publ_section_title
;
 Stereoselective Synthesis of Tetrahydrofurans via Formal
 [3+2]-Cycloaddition of Aldehydes and Allylsilanes. Formal Total Synthesis
 of the Muscarine Alkaloids (-)-Allomuscarine and (+)-Epimuscarine
;
_journal_name_full 'Journal of the American Chemical Society'
_journal_page_first 3608
_journal_page_last 3613
_journal_paper_doi 10.1021/ja012193b
_journal_volume 124
_journal_year 2002
_chemical_formula_sum 'C12 H16 O3'
_chemical_formula_weight 208.25
_chemical_name_systematic
; 
 ? 
;
_space_group_IT_number 14
_symmetry_cell_setting monoclinic
_symmetry_space_group_name_Hall '-P 2ybc'
_symmetry_space_group_name_H-M 'P 1 21/c 1'
_atom_sites_solution_hydrogens geom
_atom_sites_solution_primary direct
_atom_sites_solution_secondary difmap
_audit_creation_method SHELXL-97
_cell_angle_alpha 90.00
_cell_angle_beta 107.992(2)
_cell_angle_gamma 90.00
_cell_formula_units_Z 4
_cell_length_a 7.0870(7)
_cell_length_b 16.9693(18)
_cell_length_c 9.3073(10)
_cell_measurement_temperature 213(2)
_cell_volume 1064.57(19)
_computing_cell_refinement 'Bruker SMART'
_computing_data_collection 'Bruker SMART'
_computing_data_reduction 'Bruker SHELXTL'
_computing_molecular_graphics 'Bruker SHELXTL'
_computing_publication_material 'Bruker SHELXTL'
_computing_structure_refinement 'SHELXL-97 (Sheldrick, 1997)'
_computing_structure_solution 'SHELXS-97 (Sheldrick, 1990)'
_diffrn_ambient_temperature 213(2)
_diffrn_measured_fraction_theta_full 1.000
_diffrn_measured_fraction_theta_max 1.000
_diffrn_measurement_device_type 'CCD area detector'
_diffrn_measurement_method 'phi and omega scans'
_diffrn_radiation_monochromator graphite
_diffrn_radiation_source 'Normal-focus sealed tube'
_diffrn_radiation_type MoK\a
_diffrn_radiation_wavelength 0.71073
_diffrn_reflns_av_R_equivalents 0.0249
_diffrn_reflns_av_sigmaI/netI 0.0183
_diffrn_reflns_limit_h_max 9
_diffrn_reflns_limit_h_min -8
_diffrn_reflns_limit_k_max 22
_diffrn_reflns_limit_k_min -16
_diffrn_reflns_limit_l_max 12
_diffrn_reflns_limit_l_min -12
_diffrn_reflns_number 8204
_diffrn_reflns_theta_full 28.49
_diffrn_reflns_theta_max 28.49
_diffrn_reflns_theta_min 2.40
_exptl_absorpt_coefficient_mu 0.092
_exptl_absorpt_correction_T_max 0.9737
_exptl_absorpt_correction_T_min 0.9571
_exptl_absorpt_correction_type SADABS
_exptl_crystal_colour Colorless
_exptl_crystal_density_diffrn 1.299
_exptl_crystal_description Prism
_exptl_crystal_F_000 448
_exptl_crystal_size_max 0.48
_exptl_crystal_size_mid 0.44
_exptl_crystal_size_min 0.29
_refine_diff_density_max 0.352
_refine_diff_density_min -0.218
_refine_diff_density_rms 0.046
_refine_ls_extinction_coef 0.007(3)
_refine_ls_extinction_expression Fc^*^=kFc[1+0.001xFc^2^\l^3^/sin(2\q)]^-1/4^
_refine_ls_extinction_method SHELXL
_refine_ls_goodness_of_fit_ref 1.038
_refine_ls_hydrogen_treatment mixed
_refine_ls_matrix_type full
_refine_ls_number_parameters 146
_refine_ls_number_reflns 2708
_refine_ls_number_restraints 0
_refine_ls_restrained_S_all 1.038
_refine_ls_R_factor_all 0.0443
_refine_ls_R_factor_gt 0.0404
_refine_ls_shift/su_max 0.000
_refine_ls_shift/su_mean 0.000
_refine_ls_structure_factor_coef Fsqd
_refine_ls_weighting_details 'calc w=1/[\s^2^(Fo^2^)+(0.0668P)^2^+0.2561P] where P=(Fo^2^+2Fc^2^)/3'
_refine_ls_weighting_scheme calc
_refine_ls_wR_factor_gt 0.1108
_refine_ls_wR_factor_ref 0.1159
_reflns_number_gt 2428
_reflns_number_total 2708
_reflns_threshold_expression >2sigma(I)
_cod_data_source_file ja012193b_s8_2.cif
_cod_data_source_block sa91s
_cod_database_code 4114717

loop_
_symmetry_equiv_pos_as_xyz
'x, y, z'
'-x, y+1/2, -z+1/2'
'-x, -y, -z'
'x, -y-1/2, z-1/2'

loop_
_atom_site_label
_atom_site_type_symbol
_atom_site_fract_x
_atom_site_fract_y
_atom_site_fract_z
_atom_site_U_iso_or_equiv
_atom_site_adp_type
_atom_site_occupancy
_atom_site_symmetry_multiplicity
_atom_site_calc_flag
_atom_site_refinement_flags
O1 O 0.07997(10) 0.56544(4) 0.14683(8) 0.02372(19) Uani 1 1 d .
C2 C 0.14752(14) 0.58702(6) 0.02276(10) 0.0216(2) Uani 1 1 d .
H2 H 0.2024 0.5400 -0.0133 0.026 Uiso 1 1 calc R
C3 C 0.31562(14) 0.64559(6) 0.09347(11) 0.0235(2) Uani 1 1 d .
H3 H 0.4062 0.6495 0.0313 0.028 Uiso 1 1 calc R
O3 O 0.24032(12) 0.72142(4) 0.11333(9) 0.02694(19) Uani 1 1 d .
H3A H 0.184(3) 0.7166(11) 0.185(2) 0.055(5) Uiso 1 1 d .
C4 C 0.42041(15) 0.60574(6) 0.24516(11) 0.0255(2) Uani 1 1 d .
H4 H 0.4796 0.6464 0.3222 0.031 Uiso 1 1 calc R
C5 C 0.24663(15) 0.56472(6) 0.28321(11) 0.0226(2) Uani 1 1 d .
H5 H 0.2837 0.5095 0.3130 0.027 Uiso 1 1 calc R
C6 C 0.18210(17) 0.60460(7) 0.40547(12) 0.0285(2) Uani 1 1 d .
H6A H 0.0689 0.5763 0.4203 0.034 Uiso 1 1 calc R
H6B H 0.2909 0.6036 0.5009 0.034 Uiso 1 1 calc R
O6 O 0.12760(16) 0.68389(5) 0.36300(10) 0.0394(2) Uani 1 1 d .
H6 H 0.149(3) 0.7131(11) 0.445(2) 0.053(5) Uiso 1 1 d .
C7 C 0.58066(18) 0.54739(9) 0.23594(15) 0.0408(3) Uani 1 1 d .
H7A H 0.5233 0.5087 0.1579 0.061 Uiso 1 1 calc R
H7B H 0.6343 0.5209 0.3324 0.061 Uiso 1 1 calc R
H7C H 0.6861 0.5755 0.2117 0.061 Uiso 1 1 calc R
C8 C -0.02043(14) 0.62027(6) -0.10455(11) 0.0215(2) Uani 1 1 d .
C9 C -0.00073(16) 0.62512(6) -0.24871(11) 0.0266(2) Uani 1 1 d .
H9 H 0.1142 0.6054 -0.2662 0.032 Uiso 1 1 calc R
C10 C -0.14959(17) 0.65885(7) -0.36700(12) 0.0298(2) Uani 1 1 d .
H10 H -0.1340 0.6627 -0.4635 0.036 Uiso 1 1 calc R
C11 C -0.32107(16) 0.68686(7) -0.34248(12) 0.0293(2) Uani 1 1 d .
H11 H -0.4221 0.7095 -0.4223 0.035 Uiso 1 1 calc R
C12 C -0.34265(17) 0.68125(7) -0.19961(13) 0.0320(3) Uani 1 1 d .
H12 H -0.4594 0.6996 -0.1830 0.038 Uiso 1 1 calc R
C13 C -0.19243(16) 0.64866(7) -0.08084(12) 0.0283(2) Uani 1 1 d .
H13 H -0.2073 0.6458 0.0160 0.034 Uiso 1 1 calc R

loop_
_atom_site_aniso_label
_atom_site_aniso_U_11
_atom_site_aniso_U_22
_atom_site_aniso_U_33
_atom_site_aniso_U_23
_atom_site_aniso_U_13
_atom_site_aniso_U_12
O1 0.0240(4) 0.0265(4) 0.0187(3) 0.0011(3) 0.0036(3) -0.0044(3)
C2 0.0235(4) 0.0218(4) 0.0188(4) -0.0009(3) 0.0055(3) 0.0010(3)
C3 0.0217(4) 0.0267(5) 0.0212(4) 0.0027(4) 0.0055(3) -0.0017(3)
O3 0.0316(4) 0.0216(4) 0.0248(4) 0.0019(3) 0.0046(3) -0.0038(3)
C4 0.0230(5) 0.0290(5) 0.0217(5) 0.0033(4) 0.0026(4) -0.0009(4)
C5 0.0244(5) 0.0213(4) 0.0195(4) 0.0019(3) 0.0031(4) 0.0004(3)
C6 0.0356(5) 0.0290(5) 0.0206(5) 0.0015(4) 0.0086(4) -0.0003(4)
O6 0.0651(6) 0.0279(4) 0.0271(4) -0.0027(3) 0.0171(4) 0.0085(4)
C7 0.0281(6) 0.0536(8) 0.0402(6) 0.0130(6) 0.0100(5) 0.0132(5)
C8 0.0231(4) 0.0200(4) 0.0193(4) -0.0021(3) 0.0036(3) -0.0011(3)
C9 0.0258(5) 0.0318(5) 0.0219(5) -0.0016(4) 0.0072(4) 0.0021(4)
C10 0.0330(5) 0.0358(6) 0.0197(5) 0.0015(4) 0.0067(4) 0.0005(4)
C11 0.0283(5) 0.0314(5) 0.0240(5) 0.0027(4) 0.0018(4) 0.0027(4)
C12 0.0267(5) 0.0388(6) 0.0305(5) 0.0033(4) 0.0088(4) 0.0077(4)
C13 0.0286(5) 0.0348(6) 0.0227(5) 0.0022(4) 0.0093(4) 0.0044(4)

loop_
_atom_type_symbol
_atom_type_description
_atom_type_scat_dispersion_real
_atom_type_scat_dispersion_imag
_atom_type_scat_source
C C 0.0033 0.0016 'International Tables Vol C Tables 4.2.6.8 and 6.1.1.4'
H H 0.0000 0.0000 'International Tables Vol C Tables 4.2.6.8 and 6.1.1.4'
O O 0.0106 0.0060 'International Tables Vol C Tables 4.2.6.8 and 6.1.1.4'

loop_
_geom_angle_atom_site_label_1
_geom_angle_atom_site_label_2
_geom_angle_atom_site_label_3
_geom_angle
C2 O1 C5 109.03(7)
O1 C2 C8 110.58(8)
O1 C2 C3 103.24(7)
C8 C2 C3 114.52(8)
O3 C3 C4 111.86(8)
O3 C3 C2 111.57(8)
C4 C3 C2 101.55(8)
C7 C4 C3 112.99(9)
C7 C4 C5 112.26(9)
C3 C4 C5 102.45(8)
O1 C5 C6 107.63(8)
O1 C5 C4 106.73(8)
C6 C5 C4 114.71(8)
O6 C6 C5 109.51(8)
C13 C8 C9 119.06(9)
C13 C8 C2 121.57(9)
C9 C8 C2 119.33(9)
C10 C9 C8 120.62(10)
C11 C10 C9 119.95(10)
C12 C11 C10 119.68(10)
C11 C12 C13 120.33(10)
C8 C13 C12 120.34(10)

loop_
_geom_bond_atom_site_label_1
_geom_bond_atom_site_label_2
_geom_bond_distance
O1 C2 1.4277(11)
O1 C5 1.4423(11)
C2 C8 1.5059(13)
C2 C3 1.5348(13)
C3 O3 1.4267(13)
C3 C4 1.5343(13)
C4 C7 1.5290(16)
C4 C5 1.5481(14)
C5 C6 1.5111(14)
C6 O6 1.4217(14)
C8 C13 1.3902(14)
C8 C9 1.3936(14)
C9 C10 1.3911(15)
C10 C11 1.3879(16)
C11 C12 1.3879(16)
C12 C13 1.3907(15)

loop_
_geom_hbond_atom_site_label_D
_geom_hbond_atom_site_label_H
_geom_hbond_atom_site_label_A
_geom_hbond_distance_DH
_geom_hbond_distance_HA
_geom_hbond_distance_DA
_geom_hbond_angle_DHA
_geom_hbond_site_symmetry_A
O3 H3A O6 0.876(19) 1.91(2) 2.7551(12) 162.4(17) .
O6 H6 O3 0.883(19) 1.865(19) 2.7384(12) 169.3(17) 4_576

loop_
_geom_torsion_atom_site_label_1
_geom_torsion_atom_site_label_2
_geom_torsion_atom_site_label_3
_geom_torsion_atom_site_label_4
_geom_torsion
C5 O1 C2 C8 -156.96(8)
C5 O1 C2 C3 -34.02(9)
O1 C2 C3 O3 -77.89(9)
C8 C2 C3 O3 42.40(11)
O1 C2 C3 C4 41.41(9)
C8 C2 C3 C4 161.70(8)
O3 C3 C4 C7 -152.81(9)
C2 C3 C4 C7 88.10(10)
O3 C3 C4 C5 86.20(9)
C2 C3 C4 C5 -32.90(9)
C2 O1 C5 C6 136.22(8)
C2 O1 C5 C4 12.60(10)
C7 C4 C5 O1 -107.57(10)
C3 C4 C5 O1 13.93(10)
C7 C4 C5 C6 133.32(10)
C3 C4 C5 C6 -105.18(9)
O1 C5 C6 O6 -61.25(11)
C4 C5 C6 O6 57.36(12)
O1 C2 C8 C13 19.25(13)
C3 C2 C8 C13 -96.87(11)
O1 C2 C8 C9 -162.88(9)
C3 C2 C8 C9 81.00(12)
C13 C8 C9 C10 0.88(16)
C2 C8 C9 C10 -177.04(9)
C8 C9 C10 C11 -1.07(17)
C9 C10 C11 C12 0.21(17)
C10 C11 C12 C13 0.81(18)
C9 C8 C13 C12 0.15(16)
C2 C8 C13 C12 178.03(10)
C11 C12 C13 C8 -1.00(18)
